data_7240056
loop_
_publ_author_name
'Odounga Odounga, Jean-Eudes'
'B\'athori, Nikoletta B.'

_publ_section_title
;
 Systematic comparison of racemic and enantiopure multicomponent crystals
 of phenylsuccinic acid---the role of chirality
;
_journal_name_full CrystEngComm
_journal_paper_doi 10.1039/D0CE00072H
_journal_year 2020
_chemical_formula_sum 'C15 H15 N3 O5'
_chemical_formula_weight 317.30
_chemical_melting_point 398.42
_space_group_crystal_system triclinic
_space_group_IT_number 2
_space_group_name_Hall '-P 1'
_space_group_name_H-M_alt 'P -1'
_atom_sites_solution_hydrogens mixed
_audit_creation_method SHELXL-2016/4
_audit_update_record
;
2020-01-09 deposited with the CCDC.	2020-02-14 downloaded from the CCDC.
;
_cell_angle_alpha 99.36(3)
_cell_angle_beta 99.28(3)
_cell_angle_gamma 97.44(3)
_cell_formula_units_Z 2
_cell_length_a 5.7726(12)
_cell_length_b 7.9815(16)
_cell_length_c 16.594(3)
_cell_measurement_reflns_used 3777
_cell_measurement_temperature 173(2)
_cell_measurement_theta_max 26.05
_cell_measurement_theta_min 2.62
_cell_volume 734.9(3)
_computing_structure_refinement 'SHELXL-2016/4 (Sheldrick, 2016)'
_diffrn_ambient_temperature 173(2)
_diffrn_measured_fraction_theta_full 0.999
_diffrn_measured_fraction_theta_max 0.998
_diffrn_measurement_device_type Bruker
_diffrn_radiation_type MoK\a
_diffrn_radiation_wavelength 0.71073
_diffrn_reflns_av_R_equivalents 0.0416
_diffrn_reflns_av_unetI/netI 0.0331
_diffrn_reflns_Laue_measured_fraction_full 0.999
_diffrn_reflns_Laue_measured_fraction_max 0.998
_diffrn_reflns_limit_h_max 7
_diffrn_reflns_limit_h_min -7
_diffrn_reflns_limit_k_max 10
_diffrn_reflns_limit_k_min -10
_diffrn_reflns_limit_l_max 22
_diffrn_reflns_limit_l_min -22
_diffrn_reflns_number 19165
_diffrn_reflns_point_group_measured_fraction_full 0.999
_diffrn_reflns_point_group_measured_fraction_max 0.998
_diffrn_reflns_theta_full 25.242
_diffrn_reflns_theta_max 28.353
_diffrn_reflns_theta_min 1.266
_exptl_absorpt_coefficient_mu 0.110
_exptl_absorpt_correction_T_max 1.000
_exptl_absorpt_correction_T_min 0.933
_exptl_absorpt_correction_type multi-scan
_exptl_absorpt_process_details SADABS
_exptl_crystal_colour colorless
_exptl_crystal_density_diffrn 1.434
_exptl_crystal_description plates
_exptl_crystal_F_000 332
_exptl_crystal_recrystallization_method 'Re-crystallisation from solvent: methanol'
_exptl_crystal_size_max 0.900
_exptl_crystal_size_mid 0.220
_exptl_crystal_size_min 0.040
_refine_diff_density_max 0.274
_refine_diff_density_min -0.210
_refine_diff_density_rms 0.045
_refine_ls_extinction_method none
_refine_ls_goodness_of_fit_ref 1.040
_refine_ls_hydrogen_treatment noref
_refine_ls_matrix_type full
_refine_ls_number_parameters 224
_refine_ls_number_reflns 3666
_refine_ls_number_restraints 0
_refine_ls_restrained_S_all 1.040
_refine_ls_R_factor_all 0.0553
_refine_ls_R_factor_gt 0.0403
_refine_ls_shift/su_max 0.001
_refine_ls_shift/su_mean 0.000
_refine_ls_structure_factor_coef Fsqd
_refine_ls_weighting_details 'w=1/[\s^2^(Fo^2^)+(0.0396P)^2^+0.1576P] where P=(Fo^2^+2Fc^2^)/3'
_refine_ls_weighting_scheme calc
_refine_ls_wR_factor_gt 0.0898
_refine_ls_wR_factor_ref 0.0971
_reflns_Friedel_coverage 0.000
_reflns_number_gt 2858
_reflns_number_total 3666
_reflns_threshold_expression 'I > 2\s(I)'
_cod_data_source_file d0ce00072h2.cif
_cod_data_source_block racpsa-pca
_cod_database_code 7240056
_shelx_shelxl_version_number 2016/4
_shelx_space_group_comment
;
The symmetry employed for this shelxl refinement is uniquely defined
by the following loop, which should always be used as a source of
symmetry information in preference to the above space-group names.
They are only intended as comments.
;
_shelx_estimated_absorpt_t_min 0.908
_shelx_estimated_absorpt_t_max 0.996

loop_
_space_group_symop_operation_xyz
'x, y, z'
'-x, -y, -z'

loop_
_atom_site_label
_atom_site_type_symbol
_atom_site_fract_x
_atom_site_fract_y
_atom_site_fract_z
_atom_site_U_iso_or_equiv
_atom_site_adp_type
_atom_site_occupancy
_atom_site_site_symmetry_order
_atom_site_calc_flag
_atom_site_refinement_flags_posn
_atom_site_refinement_flags_adp
_atom_site_refinement_flags_occupancy
_atom_site_disorder_assembly
_atom_site_disorder_group
C1 C 0.1262(2) 0.67014(15) 0.63332(7) 0.0207(3) Uani 1 1 d . . . . .
H1 H -0.002608 0.727821 0.607403 0.025 Uiso 1 1 calc R U . . .
C2 C 0.0094(2) 0.50247(16) 0.65370(7) 0.0197(3) Uani 1 1 d . . . . .
C3 C -0.1824(2) 0.50422(17) 0.69526(8) 0.0237(3) Uani 1 1 d . . . . .
H3 H -0.239233 0.609152 0.710586 0.028 Uiso 1 1 calc R U . . .
C4 C -0.2909(2) 0.35345(18) 0.71438(8) 0.0283(3) Uani 1 1 d . . . . .
H4 H -0.421276 0.356250 0.742696 0.034 Uiso 1 1 calc R U . . .
C5 C -0.2107(2) 0.19946(18) 0.69252(8) 0.0293(3) Uani 1 1 d . . . . .
H5 H -0.285543 0.096705 0.705583 0.035 Uiso 1 1 calc R U . . .
C6 C -0.0209(3) 0.19648(17) 0.65155(8) 0.0294(3) Uani 1 1 d . . . . .
H6 H 0.034959 0.091071 0.636365 0.035 Uiso 1 1 calc R U . . .
H17A H 0.667(3) 0.975(2) 0.8419(12) 0.052(5) Uiso 1 1 d . . . . .
H17B H 0.856(3) 1.096(2) 0.9090(11) 0.040(5) Uiso 1 1 d . . . . .
H14 H 0.209(4) 0.932(3) 0.8053(14) 0.070(6) Uiso 1 1 d . . . . .
H11 H 0.621(3) 0.889(3) 0.4920(12) 0.061(6) Uiso 1 1 d . . . . .
C7 C 0.0896(2) 0.34693(16) 0.63230(8) 0.0241(3) Uani 1 1 d . . . . .
H7 H 0.220624 0.343364 0.604349 0.029 Uiso 1 1 calc R U . . .
C8 C 0.2966(2) 0.64285(16) 0.57276(7) 0.0218(3) Uani 1 1 d . . . . .
H8B H 0.432648 0.595044 0.599535 0.026 Uiso 1 1 calc R U . . .
H8A H 0.213482 0.557175 0.523153 0.026 Uiso 1 1 calc R U . . .
C9 C 0.3891(2) 0.80482(17) 0.54553(7) 0.0235(3) Uani 1 1 d . . . . .
O10 O 0.29614(17) 0.93381(12) 0.55230(6) 0.0309(2) Uani 1 1 d . . . . .
O11 O 0.57920(18) 0.79189(13) 0.51182(7) 0.0347(3) Uani 1 1 d . . . . .
C12 C 0.2585(2) 0.79005(16) 0.71335(8) 0.0216(3) Uani 1 1 d . . . . .
O13 O 0.47324(16) 0.81582(13) 0.73354(6) 0.0308(2) Uani 1 1 d . . . . .
O14 O 0.11545(17) 0.86115(13) 0.75810(6) 0.0323(2) Uani 1 1 d . . . . .
O15 O 0.32625(17) 1.06973(13) 0.89657(6) 0.0351(2) Uani 1 1 d . . . . .
C16 C 0.5428(2) 1.11766(17) 0.92318(8) 0.0261(3) Uani 1 1 d . . . . .
N17 N 0.7115(2) 1.05603(18) 0.88766(8) 0.0339(3) Uani 1 1 d . . . . .
C18 C 0.6230(2) 1.25278(16) 1.00031(7) 0.0230(3) Uani 1 1 d . . . . .
N19 N 0.8565(2) 1.30599(15) 1.02564(7) 0.0280(3) Uani 1 1 d . . . . .
C20 C 0.9204(2) 1.42966(19) 1.09330(8) 0.0302(3) Uani 1 1 d . . . . .
H20 H 1.084552 1.471253 1.113926 0.036 Uiso 1 1 calc R U . . .
C21 C 0.7539(2) 1.49889(18) 1.13419(8) 0.0276(3) Uani 1 1 d . . . . .
H21 H 0.807655 1.588100 1.181521 0.033 Uiso 1 1 calc R U . . .
N22 N 0.5209(2) 1.44503(15) 1.10962(7) 0.0290(3) Uani 1 1 d . . . . .
C23 C 0.4569(2) 1.31972(17) 1.04216(8) 0.0261(3) Uani 1 1 d . . . . .
H23 H 0.293005 1.275653 1.022539 0.031 Uiso 1 1 calc R U . . .

loop_
_atom_site_aniso_label
_atom_site_aniso_U_11
_atom_site_aniso_U_22
_atom_site_aniso_U_33
_atom_site_aniso_U_23
_atom_site_aniso_U_13
_atom_site_aniso_U_12
C1 0.0219(6) 0.0203(6) 0.0199(6) 0.0026(5) 0.0036(5) 0.0050(5)
C2 0.0196(6) 0.0217(6) 0.0162(5) 0.0014(5) 0.0005(4) 0.0032(5)
C3 0.0201(6) 0.0264(7) 0.0227(6) -0.0006(5) 0.0018(5) 0.0058(5)
C4 0.0209(6) 0.0369(8) 0.0250(7) 0.0017(6) 0.0062(5) -0.0003(6)
C5 0.0329(7) 0.0263(7) 0.0264(7) 0.0042(5) 0.0059(6) -0.0031(6)
C6 0.0385(8) 0.0220(7) 0.0289(7) 0.0029(6) 0.0094(6) 0.0073(6)
C7 0.0273(7) 0.0240(7) 0.0218(6) 0.0020(5) 0.0081(5) 0.0059(5)
C8 0.0252(6) 0.0202(6) 0.0196(6) 0.0017(5) 0.0044(5) 0.0040(5)
C9 0.0270(7) 0.0252(7) 0.0185(6) 0.0027(5) 0.0055(5) 0.0051(5)
O10 0.0370(5) 0.0262(5) 0.0365(5) 0.0100(4) 0.0181(4) 0.0110(4)
O11 0.0398(6) 0.0296(6) 0.0454(6) 0.0150(5) 0.0254(5) 0.0125(5)
C12 0.0250(6) 0.0183(6) 0.0222(6) 0.0037(5) 0.0060(5) 0.0046(5)
O13 0.0252(5) 0.0335(6) 0.0293(5) -0.0054(4) 0.0027(4) 0.0057(4)
O14 0.0263(5) 0.0334(6) 0.0317(5) -0.0113(4) 0.0077(4) 0.0033(4)
O15 0.0300(5) 0.0359(6) 0.0320(5) -0.0093(4) 0.0044(4) -0.0009(4)
C16 0.0294(7) 0.0248(7) 0.0230(6) 0.0021(5) 0.0054(5) 0.0020(5)
N17 0.0324(7) 0.0365(7) 0.0277(6) -0.0075(6) 0.0063(5) 0.0030(6)
C18 0.0246(6) 0.0241(7) 0.0200(6) 0.0039(5) 0.0042(5) 0.0032(5)
N19 0.0249(6) 0.0346(7) 0.0227(5) -0.0007(5) 0.0053(4) 0.0046(5)
C20 0.0211(6) 0.0406(8) 0.0252(7) -0.0009(6) 0.0027(5) 0.0023(6)
C21 0.0266(7) 0.0333(8) 0.0196(6) -0.0012(5) 0.0016(5) 0.0042(6)
N22 0.0255(6) 0.0348(7) 0.0249(6) -0.0008(5) 0.0046(5) 0.0066(5)
C23 0.0224(6) 0.0297(7) 0.0244(6) 0.0012(5) 0.0034(5) 0.0033(5)

loop_
_atom_type_symbol
_atom_type_description
_atom_type_scat_dispersion_real
_atom_type_scat_dispersion_imag
_atom_type_scat_source
C C 0.0033 0.0016 'International Tables Vol C Tables 4.2.6.8 and 6.1.1.4'
H H 0.0000 0.0000 'International Tables Vol C Tables 4.2.6.8 and 6.1.1.4'
N N 0.0061 0.0033 'International Tables Vol C Tables 4.2.6.8 and 6.1.1.4'
O O 0.0106 0.0060 'International Tables Vol C Tables 4.2.6.8 and 6.1.1.4'

loop_
_geom_angle_atom_site_label_1
_geom_angle_atom_site_label_2
_geom_angle_atom_site_label_3
_geom_angle
_geom_angle_site_symmetry_1
_geom_angle_site_symmetry_3
_geom_angle_publ_flag
C8 C1 C12 109.46(10) . . ?
C8 C1 C2 113.45(10) . . ?
C12 C1 C2 109.77(10) . . ?
C7 C2 C3 118.53(12) . . ?
C7 C2 C1 121.90(11) . . ?
C3 C2 C1 119.57(11) . . ?
C4 C3 C2 120.48(12) . . ?
C5 C4 C3 120.57(13) . . ?
C6 C5 C4 119.38(12) . . ?
C5 C6 C7 120.51(13) . . ?
C2 C7 C6 120.53(12) . . ?
C9 C8 C1 113.21(10) . . ?
O10 C9 O11 123.41(12) . . ?
O10 C9 C8 123.73(12) . . ?
O11 C9 C8 112.84(11) . . ?
O13 C12 O14 123.72(12) . . ?
O13 C12 C1 123.10(12) . . ?
O14 C12 C1 113.19(11) . . ?
O15 C16 N17 124.04(13) . . ?
O15 C16 C18 119.25(12) . . ?
N17 C16 C18 116.71(12) . . ?
N19 C18 C23 122.18(12) . . ?
N19 C18 C16 117.82(12) . . ?
C23 C18 C16 119.99(12) . . ?
C20 N19 C18 115.99(12) . . ?
N19 C20 C21 121.78(13) . . ?
N22 C21 C20 122.43(13) . . ?
C21 N22 C23 115.76(12) . . ?
N22 C23 C18 121.84(12) . . ?

loop_
_geom_bond_atom_site_label_1
_geom_bond_atom_site_label_2
_geom_bond_distance
_geom_bond_site_symmetry_2
_geom_bond_publ_flag
C1 C8 1.5255(17) . ?
C1 C12 1.5274(19) . ?
C1 C2 1.5322(17) . ?
C2 C7 1.3930(17) . ?
C2 C3 1.3958(17) . ?
C3 C4 1.3907(19) . ?
C4 C5 1.383(2) . ?
C5 C6 1.380(2) . ?
C6 C7 1.3938(19) . ?
C8 C9 1.5000(17) . ?
C9 O10 1.2189(15) . ?
C9 O11 1.3176(15) . ?
C12 O13 1.2121(16) . ?
C12 O14 1.3180(16) . ?
O15 C16 1.2438(17) . ?
C16 N17 1.3239(18) . ?
C16 C18 1.4988(19) . ?
C18 N19 1.3361(17) . ?
C18 C23 1.3830(18) . ?
N19 C20 1.3351(19) . ?
C20 C21 1.3840(19) . ?
C21 N22 1.3329(18) . ?
N22 C23 1.3405(18) . ?
